data_4031136
loop_
_publ_author_name
'Tata, Rama Rao'
'Harmata, Michael'

_publ_section_title
;
 A Synthesis of Dihydrofuran-3(2H)-ones.
;
_journal_issue 13
_journal_name_full 'The Journal of organic chemistry'
_journal_page_first 6839
_journal_page_last 6845
_journal_paper_doi 10.1021/acs.joc.5b01076
_journal_volume 80
_journal_year 2015
_chemical_formula_moiety 'C19 H20 O4 S'
_chemical_formula_sum 'C19 H20 O4 S'
_chemical_formula_weight 344.41
_space_group_crystal_system monoclinic
_space_group_IT_number 14
_space_group_name_Hall '-P 2yn'
_space_group_name_H-M_alt 'P 1 21/n 1'
_symmetry_cell_setting monoclinic
_symmetry_Int_Tables_number 14
_symmetry_space_group_name_Hall '-P 2yn'
_symmetry_space_group_name_H-M 'P 1 21/n 1'
_atom_sites_solution_hydrogens geom
_audit_creation_method SHELXL-2013
_cell_angle_alpha 90
_cell_angle_beta 90.595(2)
_cell_angle_gamma 90
_cell_formula_units_Z 4
_cell_length_a 11.547(3)
_cell_length_b 10.075(2)
_cell_length_c 14.611(3)
_cell_measurement_reflns_used 5609
_cell_measurement_temperature 100(2)
_cell_measurement_theta_max 27.4
_cell_measurement_theta_min 2.2
_cell_volume 1699.7(7)
_computing_cell_refinement 'APEX2 (Bruker AXS, 2008)'
_computing_data_collection 'APEX2 (Bruker AXS, 2008)'
_computing_data_reduction 'APEX2 (Bruker AXS, 2008)'
_computing_molecular_graphics 'X-SEED, Barbour, 2001'
_computing_publication_material 'CIFTAB (Sheldrick, 2013)'
_computing_structure_refinement 'SHELXL-2013 (Sheldrick, 2013)'
_computing_structure_solution 'SHELXS-2013 (Sheldrick, 2013)'
_diffrn_ambient_temperature 100(2)
_diffrn_measured_fraction_theta_full 1.000
_diffrn_measured_fraction_theta_max 0.996
_diffrn_measurement_device_type 'Bruker APEXII CCD area detector'
_diffrn_measurement_method 'omega scans'
_diffrn_radiation_type MoK\a
_diffrn_radiation_wavelength 0.71073
_diffrn_reflns_av_R_equivalents 0.0341
_diffrn_reflns_av_unetI/netI 0.0268
_diffrn_reflns_Laue_measured_fraction_full 1.000
_diffrn_reflns_Laue_measured_fraction_max 0.996
_diffrn_reflns_limit_h_max 15
_diffrn_reflns_limit_h_min -14
_diffrn_reflns_limit_k_max 12
_diffrn_reflns_limit_k_min -13
_diffrn_reflns_limit_l_max 18
_diffrn_reflns_limit_l_min -18
_diffrn_reflns_number 19375
_diffrn_reflns_point_group_measured_fraction_full 1.000
_diffrn_reflns_point_group_measured_fraction_max 0.996
_diffrn_reflns_theta_full 25.242
_diffrn_reflns_theta_max 27.529
_diffrn_reflns_theta_min 2.237
_diffrn_standards_decay_% 0.0
_exptl_absorpt_coefficient_mu 0.210
_exptl_absorpt_correction_T_max 0.95
_exptl_absorpt_correction_T_min 0.86
_exptl_absorpt_correction_type multi-scan
_exptl_absorpt_process_details
;
 Data were corrected for decay and absorption using the program SADABS 
 (Sheldrick, G. M. (2003). SADABS. Version 2.10. University of
 G\"ottingen, Germany).
;
_exptl_crystal_colour Colourless
_exptl_crystal_density_diffrn 1.346
_exptl_crystal_description Prism
_exptl_crystal_F_000 728
_exptl_crystal_size_max 0.400
_exptl_crystal_size_mid 0.300
_exptl_crystal_size_min 0.250
_refine_diff_density_max 0.380
_refine_diff_density_min -0.377
_refine_diff_density_rms 0.049
_refine_ls_extinction_method none
_refine_ls_goodness_of_fit_ref 1.042
_refine_ls_hydrogen_treatment constr
_refine_ls_matrix_type full
_refine_ls_number_parameters 220
_refine_ls_number_reflns 3895
_refine_ls_number_restraints 0
_refine_ls_restrained_S_all 1.042
_refine_ls_R_factor_all 0.0426
_refine_ls_R_factor_gt 0.0344
_refine_ls_shift/su_max 0.000
_refine_ls_shift/su_mean 0.000
_refine_ls_structure_factor_coef Fsqd
_refine_ls_weighting_details 'w=1/[\s^2^(Fo^2^)+(0.0432P)^2^+0.7348P] where P=(Fo^2^+2Fc^2^)/3'
_refine_ls_weighting_scheme calc
_refine_ls_wR_factor_gt 0.0859
_refine_ls_wR_factor_ref 0.0908
_reflns_Friedel_coverage 0.000
_reflns_number_gt 3304
_reflns_number_total 3895
_reflns_threshold_expression 'I > 2\s(I)'
_cod_data_source_file jo5b01076_si_003.cif
_cod_data_source_block TRXI134A1
_cod_depositor_comments 'Adding full bibliography for 4031136--4031138.cif.'
_cod_original_cell_volume 1699.6(6)
_cod_original_sg_symbol_H-M 'P 21/n'
_cod_database_code 4031136
_shelx_space_group_comment
;
The symmetry employed for this shelxl refinement is uniquely defined
by the following loop, which should always be used as a source of
symmetry information in preference to the above space-group names.
They are only intended as comments.
;
_shelx_estimated_absorpt_t_min 0.921
_shelx_estimated_absorpt_t_max 0.949
_shelxl_version_number 2013-4

loop_
_space_group_symop_operation_xyz
'x, y, z'
'-x+1/2, y+1/2, -z+1/2'
'-x, -y, -z'
'x-1/2, -y-1/2, z-1/2'

loop_
_atom_site_label
_atom_site_type_symbol
_atom_site_fract_x
_atom_site_fract_y
_atom_site_fract_z
_atom_site_U_iso_or_equiv
_atom_site_adp_type
_atom_site_occupancy
_atom_site_site_symmetry_order
_atom_site_calc_flag
_atom_site_refinement_flags_posn
_atom_site_refinement_flags_adp
S1 S 0.33954(3) 0.66046(3) 0.06055(2) 0.01565(10) Uani 1 1 d . .
O1 O 0.24210(8) 0.45469(9) -0.15275(6) 0.0167(2) Uani 1 1 d . .
O2 O 0.49031(8) 0.64328(10) -0.11557(7) 0.0190(2) Uani 1 1 d . .
O3 O 0.45242(8) 0.66754(10) 0.10344(7) 0.0206(2) Uani 1 1 d . .
O4 O 0.29360(9) 0.77636(10) 0.01477(7) 0.0211(2) Uani 1 1 d . .
C1 C 0.22677(11) 0.47500(13) -0.05574(9) 0.0153(3) Uani 1 1 d . .
H1 H 0.1648 0.5425 -0.0452 0.018 Uiso 1 1 calc R U
C2 C 0.34502(11) 0.52954(13) -0.02263(9) 0.0145(3) Uani 1 1 d . .
H2 H 0.3940 0.4551 0.0013 0.017 Uiso 1 1 calc R U
C3 C 0.39885(11) 0.58633(12) -0.11017(9) 0.0148(3) Uani 1 1 d . .
C4 C 0.31458(12) 0.55796(13) -0.18880(9) 0.0167(3) Uani 1 1 d . .
C5 C 0.19233(12) 0.34396(13) -0.01437(9) 0.0160(3) Uani 1 1 d . .
C6 C 0.25932(13) 0.23136(14) -0.02942(10) 0.0204(3) Uani 1 1 d . .
H6 H 0.3284 0.2380 -0.0638 0.025 Uiso 1 1 calc R U
C7 C 0.22553(14) 0.10940(15) 0.00566(10) 0.0242(3) Uani 1 1 d . .
H7 H 0.2714 0.0328 -0.0050 0.029 Uiso 1 1 calc R U
C8 C 0.12495(14) 0.09932(16) 0.05620(11) 0.0285(4) Uani 1 1 d . .
H8 H 0.1012 0.0156 0.0793 0.034 Uiso 1 1 calc R U
C9 C 0.05928(14) 0.21132(18) 0.07294(12) 0.0322(4) Uani 1 1 d . .
H9 H -0.0090 0.2048 0.1084 0.039 Uiso 1 1 calc R U
C10 C 0.09305(12) 0.33370(15) 0.03790(10) 0.0237(3) Uani 1 1 d . .
H10 H 0.0479 0.4105 0.0498 0.028 Uiso 1 1 calc R U
C11 C 0.23752(12) 0.60996(14) 0.14209(9) 0.0166(3) Uani 1 1 d . .
C12 C 0.26697(12) 0.51428(14) 0.20721(10) 0.0197(3) Uani 1 1 d . .
H12 H 0.3405 0.4721 0.2061 0.024 Uiso 1 1 calc R U
C13 C 0.18687(13) 0.48199(15) 0.27355(10) 0.0209(3) Uani 1 1 d . .
H13 H 0.2060 0.4165 0.3180 0.025 Uiso 1 1 calc R U
C14 C 0.07878(12) 0.54356(14) 0.27654(10) 0.0194(3) Uani 1 1 d . .
C15 C 0.05000(12) 0.63581(14) 0.20838(10) 0.0213(3) Uani 1 1 d . .
H15 H -0.0245 0.6759 0.2081 0.026 Uiso 1 1 calc R U
C16 C 0.12870(12) 0.66950(14) 0.14132(10) 0.0196(3) Uani 1 1 d . .
H16 H 0.1087 0.7324 0.0954 0.023 Uiso 1 1 calc R U
C17 C -0.00414(13) 0.51530(16) 0.35319(11) 0.0257(3) Uani 1 1 d . .
H17A H 0.0022 0.4218 0.3711 0.038 Uiso 1 1 calc R U
H17B H -0.0835 0.5339 0.3325 0.038 Uiso 1 1 calc R U
H17C H 0.0150 0.5718 0.4058 0.038 Uiso 1 1 calc R U
C18 C 0.24351(12) 0.68283(14) -0.20905(10) 0.0205(3) Uani 1 1 d . .
H18A H 0.1790 0.6605 -0.2504 0.031 Uiso 1 1 calc R U
H18B H 0.2929 0.7495 -0.2380 0.031 Uiso 1 1 calc R U
H18C H 0.2130 0.7185 -0.1517 0.031 Uiso 1 1 calc R U
C19 C 0.37684(13) 0.50453(14) -0.27209(10) 0.0207(3) Uani 1 1 d . .
H19A H 0.4202 0.4245 -0.2551 0.031 Uiso 1 1 calc R U
H19B H 0.4305 0.5719 -0.2949 0.031 Uiso 1 1 calc R U
H19C H 0.3200 0.4826 -0.3200 0.031 Uiso 1 1 calc R U

loop_
_atom_site_aniso_label
_atom_site_aniso_U_11
_atom_site_aniso_U_22
_atom_site_aniso_U_33
_atom_site_aniso_U_23
_atom_site_aniso_U_13
_atom_site_aniso_U_12
S1 0.01747(18) 0.01255(17) 0.01697(17) -0.00155(12) 0.00283(12) -0.00059(12)
O1 0.0197(5) 0.0153(5) 0.0152(5) 0.0015(4) 0.0011(4) -0.0042(4)
O2 0.0170(5) 0.0170(5) 0.0231(5) 0.0019(4) 0.0031(4) -0.0015(4)
O3 0.0189(5) 0.0204(5) 0.0224(5) -0.0044(4) 0.0012(4) -0.0034(4)
O4 0.0272(5) 0.0133(5) 0.0230(5) -0.0001(4) 0.0051(4) 0.0022(4)
C1 0.0152(6) 0.0147(6) 0.0159(6) -0.0006(5) 0.0006(5) -0.0004(5)
C2 0.0152(6) 0.0124(6) 0.0159(6) -0.0001(5) 0.0015(5) 0.0001(5)
C3 0.0169(6) 0.0098(6) 0.0179(7) 0.0002(5) 0.0037(5) 0.0028(5)
C4 0.0175(7) 0.0143(6) 0.0184(7) 0.0022(5) 0.0024(5) -0.0019(5)
C5 0.0167(6) 0.0157(6) 0.0155(6) 0.0017(5) -0.0022(5) -0.0033(5)
C6 0.0241(7) 0.0172(7) 0.0201(7) -0.0002(5) 0.0030(6) -0.0017(6)
C7 0.0329(8) 0.0157(7) 0.0238(8) 0.0013(6) -0.0037(6) -0.0003(6)
C8 0.0313(9) 0.0214(8) 0.0326(9) 0.0122(6) -0.0050(7) -0.0092(6)
C9 0.0218(8) 0.0347(9) 0.0403(10) 0.0164(8) 0.0052(7) -0.0042(7)
C10 0.0174(7) 0.0250(8) 0.0286(8) 0.0077(6) 0.0038(6) 0.0013(6)
C11 0.0170(6) 0.0164(6) 0.0165(6) -0.0027(5) 0.0025(5) -0.0005(5)
C12 0.0170(7) 0.0207(7) 0.0214(7) -0.0004(6) 0.0010(5) 0.0016(5)
C13 0.0222(7) 0.0207(7) 0.0199(7) 0.0030(6) 0.0002(6) 0.0008(6)
C14 0.0203(7) 0.0179(7) 0.0203(7) -0.0032(5) 0.0034(5) -0.0022(5)
C15 0.0185(7) 0.0200(7) 0.0254(7) -0.0012(6) 0.0032(6) 0.0041(5)
C16 0.0211(7) 0.0176(7) 0.0200(7) 0.0008(5) 0.0021(5) 0.0032(6)
C17 0.0247(8) 0.0255(8) 0.0270(8) 0.0015(6) 0.0089(6) -0.0001(6)
C18 0.0212(7) 0.0179(7) 0.0225(7) 0.0041(5) -0.0003(6) 0.0011(6)
C19 0.0245(7) 0.0202(7) 0.0176(7) -0.0003(5) 0.0034(6) -0.0009(6)

loop_
_atom_type_symbol
_atom_type_description
_atom_type_scat_dispersion_real
_atom_type_scat_dispersion_imag
_atom_type_scat_source
C C 0.0033 0.0016 'International Tables Vol C Tables 4.2.6.8 and 6.1.1.4'
H H 0.0000 0.0000 'International Tables Vol C Tables 4.2.6.8 and 6.1.1.4'
O O 0.0106 0.0060 'International Tables Vol C Tables 4.2.6.8 and 6.1.1.4'
S S 0.1246 0.1234 'International Tables Vol C Tables 4.2.6.8 and 6.1.1.4'

loop_
_geom_angle_atom_site_label_1
_geom_angle_atom_site_label_2
_geom_angle_atom_site_label_3
_geom_angle
O3 S1 O4 119.17(6)
O3 S1 C11 109.18(6)
O4 S1 C11 107.59(6)
O3 S1 C2 107.00(6)
O4 S1 C2 107.21(6)
C11 S1 C2 105.93(6)
C4 O1 C1 109.54(10)
O1 C1 C5 107.75(10)
O1 C1 C2 103.93(10)
C5 C1 C2 114.96(11)
O1 C1 H1 110.0
C5 C1 H1 110.0
C2 C1 H1 110.0
C3 C2 C1 103.62(10)
C3 C2 S1 107.88(9)
C1 C2 S1 115.86(9)
C3 C2 H2 109.7
C1 C2 H2 109.7
S1 C2 H2 109.7
O2 C3 C4 126.34(12)
O2 C3 C2 126.41(12)
C4 C3 C2 107.25(11)
O1 C4 C19 108.61(11)
O1 C4 C3 103.23(10)
C19 C4 C3 111.50(11)
O1 C4 C18 110.65(11)
C19 C4 C18 113.22(11)
C3 C4 C18 109.17(11)
C10 C5 C6 119.33(13)
C10 C5 C1 120.58(12)
C6 C5 C1 120.08(12)
C7 C6 C5 120.26(14)
C7 C6 H6 119.9
C5 C6 H6 119.9
C8 C7 C6 120.10(14)
C8 C7 H7 119.9
C6 C7 H7 119.9
C9 C8 C7 119.89(14)
C9 C8 H8 120.1
C7 C8 H8 120.1
C8 C9 C10 120.10(15)
C8 C9 H9 120.0
C10 C9 H9 120.0
C5 C10 C9 120.29(14)
C5 C10 H10 119.9
C9 C10 H10 119.9
C16 C11 C12 121.14(13)
C16 C11 S1 118.72(11)
C12 C11 S1 120.12(11)
C13 C12 C11 118.69(13)
C13 C12 H12 120.7
C11 C12 H12 120.7
C12 C13 C14 121.44(13)
C12 C13 H13 119.3
C14 C13 H13 119.3
C13 C14 C15 118.62(13)
C13 C14 C17 120.97(13)
C15 C14 C17 120.38(13)
C16 C15 C14 120.87(13)
C16 C15 H15 119.6
C14 C15 H15 119.6
C15 C16 C11 119.16(13)
C15 C16 H16 120.4
C11 C16 H16 120.4
C14 C17 H17A 109.5
C14 C17 H17B 109.5
H17A C17 H17B 109.5
C14 C17 H17C 109.5
H17A C17 H17C 109.5
H17B C17 H17C 109.5
C4 C18 H18A 109.5
C4 C18 H18B 109.5
H18A C18 H18B 109.5
C4 C18 H18C 109.5
H18A C18 H18C 109.5
H18B C18 H18C 109.5
C4 C19 H19A 109.5
C4 C19 H19B 109.5
H19A C19 H19B 109.5
C4 C19 H19C 109.5
H19A C19 H19C 109.5
H19B C19 H19C 109.5

loop_
_geom_bond_atom_site_label_1
_geom_bond_atom_site_label_2
_geom_bond_distance
S1 O3 1.4420(11)
S1 O4 1.4438(10)
S1 C11 1.7593(14)
S1 C2 1.7951(14)
O1 C4 1.4385(16)
O1 C1 1.4448(16)
O2 C3 1.2052(16)
C1 C5 1.5071(18)
C1 C2 1.5448(18)
C1 H1 1.0000
C2 C3 1.5382(18)
C2 H2 1.0000
C3 C4 1.5249(19)
C4 C19 1.5183(19)
C4 C18 1.5292(19)
C5 C10 1.388(2)
C5 C6 1.392(2)
C6 C7 1.389(2)
C6 H6 0.9500
C7 C8 1.387(2)
C7 H7 0.9500
C8 C9 1.383(2)
C8 H8 0.9500
C9 C10 1.392(2)
C9 H9 0.9500
C10 H10 0.9500
C11 C16 1.3923(19)
C11 C12 1.394(2)
C12 C13 1.385(2)
C12 H12 0.9500
C13 C14 1.395(2)
C13 H13 0.9500
C14 C15 1.400(2)
C14 C17 1.508(2)
C15 C16 1.385(2)
C15 H15 0.9500
C16 H16 0.9500
C17 H17A 0.9800
C17 H17B 0.9800
C17 H17C 0.9800
C18 H18A 0.9800
C18 H18B 0.9800
C18 H18C 0.9800
C19 H19A 0.9800
C19 H19B 0.9800
C19 H19C 0.9800

loop_
_geom_torsion_atom_site_label_1
_geom_torsion_atom_site_label_2
_geom_torsion_atom_site_label_3
_geom_torsion_atom_site_label_4
_geom_torsion
C4 O1 C1 C5 -158.54(10)
C4 O1 C1 C2 -36.13(13)
O1 C1 C2 C3 22.04(12)
C5 C1 C2 C3 139.56(11)
O1 C1 C2 S1 139.97(9)
C5 C1 C2 S1 -102.52(12)
O3 S1 C2 C3 -82.55(10)
O4 S1 C2 C3 46.38(10)
C11 S1 C2 C3 161.05(9)
O3 S1 C2 C1 161.91(9)
O4 S1 C2 C1 -69.16(11)
C11 S1 C2 C1 45.51(11)
C1 C2 C3 O2 177.31(13)
S1 C2 C3 O2 53.97(16)
C1 C2 C3 C4 -2.34(13)
S1 C2 C3 C4 -125.68(9)
C1 O1 C4 C19 152.68(11)
C1 O1 C4 C3 34.22(13)
C1 O1 C4 C18 -82.47(13)
O2 C3 C4 O1 162.12(12)
C2 C3 C4 O1 -18.23(13)
O2 C3 C4 C19 45.69(18)
C2 C3 C4 C19 -134.66(11)
O2 C3 C4 C18 -80.15(16)
C2 C3 C4 C18 99.50(12)
O1 C1 C5 C10 -126.21(13)
C2 C1 C5 C10 118.46(14)
O1 C1 C5 C6 52.89(16)
C2 C1 C5 C6 -62.44(17)
C10 C5 C6 C7 1.6(2)
C1 C5 C6 C7 -177.55(13)
C5 C6 C7 C8 -0.2(2)
C6 C7 C8 C9 -1.1(2)
C7 C8 C9 C10 1.0(3)
C6 C5 C10 C9 -1.6(2)
C1 C5 C10 C9 177.49(14)
C8 C9 C10 C5 0.3(3)
O3 S1 C11 C16 140.15(11)
O4 S1 C11 C16 9.48(13)
C2 S1 C11 C16 -104.94(12)
O3 S1 C11 C12 -38.40(13)
O4 S1 C11 C12 -169.06(11)
C2 S1 C11 C12 76.52(13)
C16 C11 C12 C13 -2.0(2)
S1 C11 C12 C13 176.50(11)
C11 C12 C13 C14 -0.4(2)
C12 C13 C14 C15 2.6(2)
C12 C13 C14 C17 -175.29(14)
C13 C14 C15 C16 -2.5(2)
C17 C14 C15 C16 175.40(14)
C14 C15 C16 C11 0.2(2)
C12 C11 C16 C15 2.1(2)
S1 C11 C16 C15 -176.43(11)
